data_4068057
loop_
_publ_author_name
'Liang, Lan-Chang'
'Hung, Yu-Ting'
'Huang, Yu-Lun'
'Chien, Pin-Shu'
'Lee, Pei-Ying'
'Chen, Wei-Chen'

_publ_section_title
;
 Divergent Carbonylation Reactivity Preferences of Nickel Complexes
 Containing Amido Pincer Ligands: Migratory Insertion versus Reductive
 Elimination
;
_journal_issue 2
_journal_name_full Organometallics
_journal_page_first 700
_journal_paper_doi 10.1021/om201041z
_journal_volume 31
_journal_year 2012
_chemical_formula_moiety 'C26 H39 N Ni O P2'
_chemical_formula_sum 'C26 H39 N Ni O P2'
_chemical_formula_weight 502.23
_chemical_name_systematic
;
 ?
;
_space_group_IT_number 14
_symmetry_cell_setting monoclinic
_symmetry_space_group_name_Hall '-P 2ybc'
_symmetry_space_group_name_H-M 'P 1 21/c 1'
_atom_sites_solution_hydrogens geom
_atom_sites_solution_primary direct
_atom_sites_solution_secondary difmap
_audit_creation_method SHELXL-97
_cell_angle_alpha 90.00
_cell_angle_beta 96.6560(10)
_cell_angle_gamma 90.00
_cell_formula_units_Z 4
_cell_length_a 12.3301(2)
_cell_length_b 9.8228(2)
_cell_length_c 21.4679(4)
_cell_measurement_reflns_used 20190
_cell_measurement_temperature 200(2)
_cell_measurement_theta_max 25.028
_cell_measurement_theta_min 2.037
_cell_volume 2582.58(8)
_computing_cell_refinement 'HKL Scalepack (Otwinowski & Minor 1997)'
_computing_data_collection 'Collect (Nonius BV, 1997-2000)'
_computing_data_reduction 'HKL Denzo and Scalepack (Otwinowski & Minor 19'
_computing_molecular_graphics 'Ortep-3 for Windows (Farrugia, 1997)'
_computing_publication_material 'WinGX publication routines (Farrugia, 1999)'
_computing_structure_refinement 'SHELXL-97 (Sheldrick, 1997)'
_computing_structure_solution 'SHELXS-86 (Sheldrick, 1986)'
_diffrn_ambient_temperature 200(2)
_diffrn_detector_area_resol_mean 9
_diffrn_measured_fraction_theta_full 0.996
_diffrn_measured_fraction_theta_max 0.996
_diffrn_measurement_device_type KappaCCD
_diffrn_measurement_method 'CCD rotation images, thick slices'
_diffrn_radiation_monochromator graphite
_diffrn_radiation_source 'fine-focus sealed tube'
_diffrn_radiation_type MoK\a
_diffrn_radiation_wavelength 0.71073
_diffrn_reflns_av_R_equivalents 0.0357
_diffrn_reflns_av_sigmaI/netI 0.0313
_diffrn_reflns_limit_h_max 13
_diffrn_reflns_limit_h_min -14
_diffrn_reflns_limit_k_max 11
_diffrn_reflns_limit_k_min -11
_diffrn_reflns_limit_l_max 23
_diffrn_reflns_limit_l_min -25
_diffrn_reflns_number 20895
_diffrn_reflns_theta_full 25.03
_diffrn_reflns_theta_max 25.03
_diffrn_reflns_theta_min 2.28
_exptl_absorpt_coefficient_mu 0.893
_exptl_absorpt_correction_T_max 0.7172
_exptl_absorpt_correction_T_min 0.6671
_exptl_absorpt_correction_type multi-scan
_exptl_absorpt_process_details
;
 ?
;
_exptl_crystal_colour green
_exptl_crystal_density_diffrn 1.292
_exptl_crystal_density_method 'not measured'
_exptl_crystal_description prism
_exptl_crystal_F_000 1072
_exptl_crystal_size_max 0.52
_exptl_crystal_size_mid 0.4
_exptl_crystal_size_min 0.3
_refine_diff_density_max 0.386
_refine_diff_density_min -0.554
_refine_diff_density_rms 0.139
_refine_ls_extinction_method none
_refine_ls_goodness_of_fit_ref 1.081
_refine_ls_hydrogen_treatment constr
_refine_ls_matrix_type full
_refine_ls_number_parameters 280
_refine_ls_number_reflns 4552
_refine_ls_number_restraints 0
_refine_ls_restrained_S_all 1.081
_refine_ls_R_factor_all 0.0402
_refine_ls_R_factor_gt 0.0318
_refine_ls_shift/su_max 0.000
_refine_ls_shift/su_mean 0.000
_refine_ls_structure_factor_coef Fsqd
_refine_ls_weighting_details 'calc w=1/[\s^2^(Fo^2^)+(0.0403P)^2^+1.6955P] where P=(Fo^2^+2Fc^2^)/3'
_refine_ls_weighting_scheme calc
_refine_ls_wR_factor_gt 0.0817
_refine_ls_wR_factor_ref 0.0865
_reflns_number_gt 4031
_reflns_number_total 4552
_reflns_threshold_expression >2sigma(I)
_cod_data_source_file om201041z_si_002.cif
_cod_data_source_block 5628_3c
_cod_original_sg_symbol_H-M 'P 21/c'
_cod_database_code 4068057

loop_
_symmetry_equiv_pos_as_xyz
'x, y, z'
'-x, y+1/2, -z+1/2'
'-x, -y, -z'
'x, -y-1/2, z-1/2'

loop_
_atom_site_label
_atom_site_type_symbol
_atom_site_fract_x
_atom_site_fract_y
_atom_site_fract_z
_atom_site_U_iso_or_equiv
_atom_site_adp_type
_atom_site_occupancy
_atom_site_symmetry_multiplicity
_atom_site_calc_flag
_atom_site_refinement_flags
Ni1 Ni 0.25994(2) 0.42057(3) 0.103177(12) 0.02205(10) Uani 1 1 d .
P1 P 0.27674(4) 0.27840(5) 0.18151(3) 0.02328(14) Uani 1 1 d .
P2 P 0.25646(4) 0.59419(5) 0.04034(3) 0.02358(14) Uani 1 1 d .
O1 O 0.41144(19) 0.3035(2) 0.03739(10) 0.0661(6) Uani 1 1 d .
N1 N 0.19591(14) 0.54474(18) 0.15980(8) 0.0248(4) Uani 1 1 d .
C1 C 0.40863(19) 0.1946(3) 0.20511(11) 0.0357(6) Uani 1 1 d .
H1 H 0.4095 0.1614 0.2472 0.043 Uiso 1 1 d R
C2 C 0.5002(2) 0.2986(3) 0.20380(14) 0.0490(7) Uani 1 1 d .
H2A H 0.5697 0.2568 0.2163 0.059 Uiso 1 1 d R
H2B H 0.4893 0.3724 0.2318 0.059 Uiso 1 1 d R
H2C H 0.4985 0.3329 0.1618 0.059 Uiso 1 1 d R
C3 C 0.4262(2) 0.0719(3) 0.16363(14) 0.0480(7) Uani 1 1 d .
H3A H 0.4953 0.0301 0.1772 0.058 Uiso 1 1 d R
H3B H 0.4256 0.1029 0.1212 0.058 Uiso 1 1 d R
H3C H 0.3688 0.0068 0.1658 0.058 Uiso 1 1 d R
C4 C 0.17010(19) 0.1466(2) 0.18229(11) 0.0311(5) Uani 1 1 d .
H4 H 0.1817 0.0815 0.1504 0.037 Uiso 1 1 d R
C5 C 0.05848(19) 0.2130(3) 0.16621(13) 0.0419(6) Uani 1 1 d .
H5A H 0.0024 0.1453 0.1664 0.050 Uiso 1 1 d R
H5B H 0.0544 0.2542 0.1254 0.050 Uiso 1 1 d R
H5C H 0.0485 0.2815 0.1969 0.050 Uiso 1 1 d R
C6 C 0.1758(2) 0.0670(3) 0.24390(13) 0.0445(7) Uani 1 1 d .
H6A H 0.1184 0.0005 0.2412 0.053 Uiso 1 1 d R
H6B H 0.1676 0.1285 0.2778 0.053 Uiso 1 1 d R
H6C H 0.2452 0.0220 0.2514 0.053 Uiso 1 1 d R
C7 C 0.25854(17) 0.3956(2) 0.24473(10) 0.0252(5) Uani 1 1 d .
C8 C 0.28719(18) 0.3692(3) 0.30806(10) 0.0310(5) Uani 1 1 d .
H8 H 0.3143 0.2815 0.3220 0.037 Uiso 1 1 d R
C9 C 0.28070(19) 0.4701(3) 0.35271(11) 0.0367(6) Uani 1 1 d .
H9 H 0.2993 0.4488 0.3963 0.044 Uiso 1 1 d R
C10 C 0.24615(19) 0.5978(3) 0.33259(12) 0.0371(6) Uani 1 1 d .
H10 H 0.2425 0.6698 0.3625 0.045 Uiso 1 1 d R
C11 C 0.21560(18) 0.6267(2) 0.27008(11) 0.0304(5) Uani 1 1 d .
H11 H 0.1914 0.7164 0.2574 0.036 Uiso 1 1 d R
C12 C 0.21903(16) 0.5256(2) 0.22380(10) 0.0245(5) Uani 1 1 d .
C13 C 0.13819(16) 0.6581(2) 0.13447(10) 0.0247(5) Uani 1 1 d .
C14 C 0.05570(18) 0.7258(2) 0.16235(12) 0.0313(5) Uani 1 1 d .
H14 H 0.0375 0.6957 0.2024 0.038 Uiso 1 1 d R
C15 C 0.00071(19) 0.8345(2) 0.13263(13) 0.0375(6) Uani 1 1 d .
H15 H -0.0552 0.8798 0.1524 0.045 Uiso 1 1 d R
C16 C 0.0241(2) 0.8795(3) 0.07481(13) 0.0407(6) Uani 1 1 d .
H16 H -0.0139 0.9572 0.0560 0.049 Uiso 1 1 d R
C17 C 0.10268(19) 0.8118(2) 0.04553(12) 0.0356(6) Uani 1 1 d .
H17 H 0.1188 0.8405 0.0049 0.043 Uiso 1 1 d R
C18 C 0.15874(17) 0.7012(2) 0.07435(10) 0.0263(5) Uani 1 1 d .
C19 C 0.38828(18) 0.6845(2) 0.05048(11) 0.0312(5) Uani 1 1 d .
H19 H 0.4391 0.6335 0.0291 0.037 Uiso 1 1 d R
C20 C 0.4314(2) 0.6906(3) 0.11991(13) 0.0463(7) Uani 1 1 d .
H20A H 0.5004 0.7369 0.1261 0.056 Uiso 1 1 d R
H20B H 0.4399 0.5996 0.1361 0.056 Uiso 1 1 d R
H20C H 0.3792 0.7386 0.1415 0.056 Uiso 1 1 d R
C21 C 0.3842(2) 0.8260(3) 0.02075(13) 0.0424(6) Uani 1 1 d .
H21A H 0.4549 0.8682 0.0269 0.051 Uiso 1 1 d R
H21B H 0.3330 0.8802 0.0404 0.051 Uiso 1 1 d R
H21C H 0.3606 0.8190 -0.0233 0.051 Uiso 1 1 d R
C22 C 0.2143(2) 0.5940(2) -0.04484(11) 0.0327(5) Uani 1 1 d .
H22 H 0.2024 0.6876 -0.0566 0.039 Uiso 1 1 d R
C23 C 0.3022(2) 0.5332(3) -0.08141(12) 0.0465(7) Uani 1 1 d .
H23A H 0.2775 0.5346 -0.1255 0.056 Uiso 1 1 d R
H23B H 0.3167 0.4410 -0.0681 0.056 Uiso 1 1 d R
H23C H 0.3678 0.5861 -0.0734 0.056 Uiso 1 1 d R
C24 C 0.1039(2) 0.5239(3) -0.06050(13) 0.0453(7) Uani 1 1 d .
H24A H 0.0839 0.5259 -0.1051 0.054 Uiso 1 1 d R
H24B H 0.0492 0.5701 -0.0401 0.054 Uiso 1 1 d R
H24C H 0.1095 0.4312 -0.0464 0.054 Uiso 1 1 d R
C25 C 0.3185(2) 0.3006(2) 0.04687(11) 0.0339(6) Uani 1 1 d .
C26 C 0.2382(3) 0.2027(3) 0.01571(14) 0.0628(9) Uani 1 1 d .
H26A H 0.2734 0.1451 -0.0120 0.075 Uiso 1 1 d R
H26B H 0.1799 0.2518 -0.0079 0.075 Uiso 1 1 d R
H26C H 0.2093 0.1480 0.0469 0.075 Uiso 1 1 d R

loop_
_atom_site_aniso_label
_atom_site_aniso_U_11
_atom_site_aniso_U_22
_atom_site_aniso_U_33
_atom_site_aniso_U_23
_atom_site_aniso_U_13
_atom_site_aniso_U_12
Ni1 0.02598(17) 0.02196(16) 0.01880(16) 0.00023(10) 0.00512(11) 0.00343(11)
P1 0.0247(3) 0.0239(3) 0.0214(3) 0.0016(2) 0.0035(2) 0.0035(2)
P2 0.0263(3) 0.0245(3) 0.0203(3) 0.0015(2) 0.0038(2) 0.0010(2)
O1 0.0721(15) 0.0735(15) 0.0592(14) 0.0136(11) 0.0356(12) 0.0318(12)
N1 0.0280(10) 0.0244(9) 0.0224(10) -0.0005(7) 0.0041(8) 0.0050(8)
C1 0.0346(13) 0.0435(14) 0.0285(13) 0.0053(11) 0.0023(10) 0.0129(11)
C2 0.0273(13) 0.0657(18) 0.0531(18) -0.0062(15) 0.0013(12) 0.0060(13)
C3 0.0515(16) 0.0424(15) 0.0506(18) 0.0024(13) 0.0079(13) 0.0238(13)
C4 0.0375(13) 0.0258(11) 0.0300(13) 0.0002(10) 0.0040(10) -0.0014(10)
C5 0.0311(13) 0.0449(15) 0.0495(17) 0.0035(12) 0.0044(11) -0.0060(11)
C6 0.0548(16) 0.0364(14) 0.0427(16) 0.0098(12) 0.0070(13) -0.0084(12)
C7 0.0231(11) 0.0309(11) 0.0221(11) -0.0014(9) 0.0045(9) -0.0009(9)
C8 0.0284(11) 0.0401(13) 0.0244(12) 0.0041(10) 0.0030(9) -0.0022(10)
C9 0.0347(13) 0.0546(16) 0.0210(12) -0.0025(11) 0.0047(10) -0.0095(12)
C10 0.0337(13) 0.0485(15) 0.0303(14) -0.0149(11) 0.0080(11) -0.0061(11)
C11 0.0308(12) 0.0326(12) 0.0283(13) -0.0080(10) 0.0055(10) -0.0007(10)
C12 0.0199(10) 0.0307(11) 0.0235(11) -0.0025(9) 0.0053(9) -0.0026(9)
C13 0.0222(10) 0.0226(11) 0.0287(12) -0.0020(9) 0.0010(9) 0.0003(9)
C14 0.0267(12) 0.0333(12) 0.0349(13) -0.0044(10) 0.0077(10) 0.0026(10)
C15 0.0270(12) 0.0337(13) 0.0524(17) -0.0070(12) 0.0068(11) 0.0089(10)
C16 0.0363(13) 0.0319(13) 0.0522(17) 0.0045(12) -0.0016(12) 0.0133(11)
C17 0.0342(13) 0.0330(13) 0.0390(14) 0.0086(11) 0.0020(11) 0.0051(11)
C18 0.0242(11) 0.0253(11) 0.0293(12) -0.0001(9) 0.0033(9) 0.0023(9)
C19 0.0272(11) 0.0313(12) 0.0362(14) -0.0002(10) 0.0081(10) -0.0003(10)
C20 0.0396(14) 0.0480(15) 0.0477(17) -0.0004(13) -0.0105(12) -0.0110(12)
C21 0.0409(14) 0.0351(13) 0.0519(17) 0.0038(12) 0.0083(12) -0.0078(11)
C22 0.0431(14) 0.0328(12) 0.0218(12) 0.0055(10) 0.0011(10) -0.0007(11)
C23 0.0635(18) 0.0537(16) 0.0239(13) -0.0020(12) 0.0111(12) 0.0005(14)
C24 0.0491(15) 0.0482(15) 0.0351(15) 0.0018(12) -0.0111(12) -0.0030(13)
C25 0.0412(14) 0.0348(13) 0.0272(13) 0.0129(10) 0.0100(11) 0.0130(11)
C26 0.112(3) 0.0397(16) 0.0368(16) -0.0077(13) 0.0076(17) 0.0127(17)

loop_
_atom_type_symbol
_atom_type_description
_atom_type_scat_dispersion_real
_atom_type_scat_dispersion_imag
_atom_type_scat_source
C C 0.0033 0.0016 'International Tables Vol C Tables 4.2.6.8 and 6.1.1.4'
H H 0.0000 0.0000 'International Tables Vol C Tables 4.2.6.8 and 6.1.1.4'
P P 0.1023 0.0942 'International Tables Vol C Tables 4.2.6.8 and 6.1.1.4'
Ni Ni 0.3393 1.1124 'International Tables Vol C Tables 4.2.6.8 and 6.1.1.4'
N N 0.0061 0.0033 'International Tables Vol C Tables 4.2.6.8 and 6.1.1.4'
O O 0.0106 0.0060 'International Tables Vol C Tables 4.2.6.8 and 6.1.1.4'

loop_
_geom_angle_atom_site_label_1
_geom_angle_atom_site_label_2
_geom_angle_atom_site_label_3
_geom_angle
C25 Ni1 N1 178.48(9)
C25 Ni1 P2 94.24(7)
N1 Ni1 P2 85.17(5)
C25 Ni1 P1 94.87(7)
N1 Ni1 P1 85.92(5)
P2 Ni1 P1 167.61(2)
C7 P1 C1 105.07(11)
C7 P1 C4 106.75(10)
C1 P1 C4 106.93(11)
C7 P1 Ni1 99.32(7)
C1 P1 Ni1 120.10(8)
C4 P1 Ni1 116.90(8)
C18 P2 C19 106.94(10)
C18 P2 C22 105.99(11)
C19 P2 C22 105.16(11)
C18 P2 Ni1 99.87(7)
C19 P2 Ni1 110.54(8)
C22 P2 Ni1 126.78(8)
C12 N1 C13 122.12(18)
C12 N1 Ni1 118.82(14)
C13 N1 Ni1 118.69(14)
C2 C1 C3 111.2(2)
C2 C1 P1 109.08(17)
C3 C1 P1 111.90(18)
C2 C1 H1 108.4
C3 C1 H1 107.2
P1 C1 H1 108.9
C1 C2 H2A 110.3
C1 C2 H2B 109.7
H2A C2 H2B 109.5
C1 C2 H2C 108.4
H2A C2 H2C 109.5
H2B C2 H2C 109.5
C1 C3 H3A 110.0
C1 C3 H3B 108.5
H3A C3 H3B 109.5
C1 C3 H3C 109.9
H3A C3 H3C 109.5
H3B C3 H3C 109.5
C5 C4 C6 111.3(2)
C5 C4 P1 108.84(16)
C6 C4 P1 113.86(17)
C5 C4 H4 109.2
C6 C4 H4 106.2
P1 C4 H4 107.2
C4 C5 H5A 109.5
C4 C5 H5B 109.7
H5A C5 H5B 109.5
C4 C5 H5C 109.2
H5A C5 H5C 109.5
H5B C5 H5C 109.5
C4 C6 H6A 109.6
C4 C6 H6B 109.6
H6A C6 H6B 109.5
C4 C6 H6C 109.3
H6A C6 H6C 109.5
H6B C6 H6C 109.5
C8 C7 C12 121.1(2)
C8 C7 P1 125.09(18)
C12 C7 P1 113.67(16)
C9 C8 C7 121.0(2)
C9 C8 H8 118.1
C7 C8 H8 120.9
C10 C9 C8 118.3(2)
C10 C9 H9 122.2
C8 C9 H9 119.5
C9 C10 C11 122.1(2)
C9 C10 H10 119.9
C11 C10 H10 118.0
C10 C11 C12 120.9(2)
C10 C11 H11 120.4
C12 C11 H11 118.7
N1 C12 C11 125.9(2)
N1 C12 C7 117.36(19)
C11 C12 C7 116.6(2)
N1 C13 C14 124.9(2)
N1 C13 C18 117.30(18)
C14 C13 C18 117.60(19)
C15 C14 C13 120.7(2)
C15 C14 H14 119.9
C13 C14 H14 119.4
C16 C15 C14 121.4(2)
C16 C15 H15 119.0
C14 C15 H15 119.6
C15 C16 C17 119.0(2)
C15 C16 H16 119.5
C17 C16 H16 121.5
C16 C17 C18 120.7(2)
C16 C17 H17 120.0
C18 C17 H17 119.3
C17 C18 C13 120.6(2)
C17 C18 P2 126.25(18)
C13 C18 P2 113.10(15)
C20 C19 C21 111.3(2)
C20 C19 P2 109.74(16)
C21 C19 P2 113.76(17)
C20 C19 H19 108.4
C21 C19 H19 105.4
P2 C19 H19 108.0
C19 C20 H20A 110.9
C19 C20 H20B 109.2
H20A C20 H20B 109.5
C19 C20 H20C 108.3
H20A C20 H20C 109.5
H20B C20 H20C 109.5
C19 C21 H21A 110.5
C19 C21 H21B 108.2
H21A C21 H21B 109.5
C19 C21 H21C 109.8
H21A C21 H21C 109.5
H21B C21 H21C 109.5
C24 C22 C23 112.2(2)
C24 C22 P2 111.15(17)
C23 C22 P2 111.96(17)
C24 C22 H22 105.6
C23 C22 H22 109.5
P2 C22 H22 106.1
C22 C23 H23A 109.7
C22 C23 H23B 109.5
H23A C23 H23B 109.5
C22 C23 H23C 109.2
H23A C23 H23C 109.5
H23B C23 H23C 109.5
C22 C24 H24A 109.2
C22 C24 H24B 110.0
H24A C24 H24B 109.5
C22 C24 H24C 109.2
H24A C24 H24C 109.5
H24B C24 H24C 109.5
O1 C25 C26 123.0(3)
O1 C25 Ni1 122.8(2)
C26 C25 Ni1 114.11(19)
C25 C26 H26A 109.6
C25 C26 H26B 109.4
H26A C26 H26B 109.5
C25 C26 H26C 109.3
H26A C26 H26C 109.5
H26B C26 H26C 109.5

loop_
_geom_bond_atom_site_label_1
_geom_bond_atom_site_label_2
_geom_bond_distance
Ni1 C25 1.890(2)
Ni1 N1 1.9522(17)
Ni1 P2 2.1718(6)
Ni1 P1 2.1772(6)
P1 C7 1.813(2)
P1 C1 1.841(2)
P1 C4 1.846(2)
P2 C18 1.815(2)
P2 C19 1.842(2)
P2 C22 1.842(2)
O1 C25 1.187(3)
N1 C12 1.383(3)
N1 C13 1.397(3)
C1 C2 1.526(4)
C1 C3 1.528(3)
C1 H1 0.9600
C2 H2A 0.9600
C2 H2B 0.9599
C2 H2C 0.9600
C3 H3A 0.9600
C3 H3B 0.9600
C3 H3C 0.9600
C4 C5 1.526(3)
C4 C6 1.531(3)
C4 H4 0.9600
C5 H5A 0.9600
C5 H5B 0.9601
C5 H5C 0.9600
C6 H6A 0.9600
C6 H6B 0.9600
C6 H6C 0.9601
C7 C8 1.389(3)
C7 C12 1.421(3)
C8 C9 1.387(3)
C8 H8 0.9600
C9 C10 1.378(4)
C9 H9 0.9600
C10 C11 1.380(3)
C10 H10 0.9601
C11 C12 1.408(3)
C11 H11 0.9600
C13 C14 1.406(3)
C13 C18 1.409(3)
C14 C15 1.381(3)
C14 H14 0.9600
C15 C16 1.379(4)
C15 H15 0.9600
C16 C17 1.385(3)
C16 H16 0.9601
C17 C18 1.393(3)
C17 H17 0.9599
C19 C20 1.525(3)
C19 C21 1.529(3)
C19 H19 0.9600
C20 H20A 0.9600
C20 H20B 0.9600
C20 H20C 0.9599
C21 H21A 0.9600
C21 H21B 0.9600
C21 H21C 0.9600
C22 C24 1.528(3)
C22 C23 1.532(4)
C22 H22 0.9600
C23 H23A 0.9600
C23 H23B 0.9600
C23 H23C 0.9600
C24 H24A 0.9600
C24 H24B 0.9599
C24 H24C 0.9600
C25 C26 1.482(4)
C26 H26A 0.9600
C26 H26B 0.9601
C26 H26C 0.9600
